data_7054946
loop_
_publ_author_name
'Schneider, Thomas H.'
'Rieger, Max'
'Ansorg, Kay'
'Sobolev, Alexandre N.'
'Schirmeister, Tanja'
'Engels, Bernd'
'Grabowsky, Simon'

_publ_section_title
;
 Vinyl sulfone building blocks in covalently reversible reactions with
 thiols
;
_journal_name_full 'New J. Chem.'
_journal_paper_doi 10.1039/C5NJ00368G
_journal_year 2015
_chemical_formula_moiety 'C11 H12 N2 O2 S2'
_chemical_formula_sum 'C11 H12 N2 O2 S2'
_chemical_formula_weight 268.35
_chemical_name_common 'sulphonly compound'
_space_group_IT_number 14
_symmetry_cell_setting monoclinic
_symmetry_Int_Tables_number 14
_symmetry_space_group_name_Hall '-P 2yn'
_symmetry_space_group_name_H-M 'P 1 21/n 1'
_atom_sites_solution_hydrogens geom
_atom_sites_solution_primary direct
_atom_sites_solution_secondary difmap
_audit_block_doi 10.5517/ccxm1cx
_audit_update_record
;
2011-11-03 deposited with the CCDC.
2015-06-17 downloaded from the CCDC.
;
_cell_angle_alpha 90.00
_cell_angle_beta 99.94(3)
_cell_angle_gamma 90.00
_cell_formula_units_Z 4
_cell_length_a 7.9295(16)
_cell_length_b 11.306(2)
_cell_length_c 14.113(3)
_cell_measurement_reflns_used 81520
_cell_measurement_temperature 100
_cell_measurement_theta_max 53.7072
_cell_measurement_theta_min 2.9247
_cell_volume 1246.3(4)
_computing_cell_refinement
;
CrysAlisPro, Oxford Diffraction Ltd.,
Version 1.171.34.44 (release 25-10-2010 CrysAlis171 .NET)
(compiled Oct 25 2010,18:11:34)
;
_computing_data_collection
;
CrysAlisPro, Oxford Diffraction Ltd.,
Version 1.171.34.44 (release 25-10-2010 CrysAlis171 .NET)
(compiled Oct 25 2010,18:11:34)
;
_computing_data_reduction
;
CrysAlisPro, Oxford Diffraction Ltd.,
Version 1.171.34.44 (release 25-10-2010 CrysAlis171 .NET)
(compiled Oct 25 2010,18:11:34)
;
_diffrn_ambient_temperature 100
_diffrn_measured_fraction_theta_full 1.0
_diffrn_measured_fraction_theta_max 1.0
_diffrn_measurement_device_type 'Xcalibur, Sapphire3'
_diffrn_measurement_method '\w scans'
_diffrn_radiation_monochromator graphite
_diffrn_radiation_source 'Enhance (Mo) X-ray Source'
_diffrn_radiation_type MoK\a
_diffrn_radiation_wavelength 0.71073
_diffrn_reflns_av_R_equivalents 0.0498
_diffrn_reflns_av_sigmaI/netI 0.0119
_diffrn_reflns_limit_h_max 17
_diffrn_reflns_limit_h_min -17
_diffrn_reflns_limit_k_max 25
_diffrn_reflns_limit_k_min 0
_diffrn_reflns_limit_l_max 31
_diffrn_reflns_limit_l_min 0
_diffrn_reflns_number 407484
_diffrn_reflns_theta_full 52.16
_diffrn_reflns_theta_max 52.16
_diffrn_reflns_theta_min 2.93
_diffrn_standards_decay_% 0
_exptl_absorpt_coefficient_mu 0.418
_exptl_absorpt_correction_T_max 0.934
_exptl_absorpt_correction_T_min 0.837
_exptl_absorpt_correction_type analytical
_exptl_absorpt_process_details
;
CrysAlisPro, Oxford Diffraction Ltd.,
Version 1.171.34.44 (release 25-10-2010 CrysAlis171 .NET)
(compiled Oct 25 2010,18:11:34)
Analytical numeric absorption correction using a multifaceted crystal
model based on expressions derived by R.C. Clark & J.S. Reid.
(Clark, R. C. & Reid, J. S. (1995). Acta Cryst. A51, 887-897)
;
_exptl_crystal_colour colourless
_exptl_crystal_density_diffrn 1.430
_exptl_crystal_density_method 'not measured'
_exptl_crystal_description block
_exptl_crystal_F_000 560
_exptl_crystal_size_max 0.3741
_exptl_crystal_size_mid 0.3566
_exptl_crystal_size_min 0.2019
_refine_diff_density_max 0.31
_refine_diff_density_min -0.25
_refine_diff_density_rms 0.04
_refine_ls_extinction_method none
_refine_ls_goodness_of_fit_ref 1.706999
_refine_ls_hydrogen_treatment refall
_refine_ls_matrix_type full
_refine_ls_number_parameters 262
_refine_ls_number_reflns 12324
_refine_ls_number_restraints 0
_refine_ls_R_factor_gt 0.026495
_refine_ls_R_Fsqd_factor 0.027655
_refine_ls_shift/su_max 0
_refine_ls_structure_factor_coef F
_refine_ls_weighting_details w=1/\s(F)
_refine_ls_weighting_scheme sigma
_refine_ls_wR_factor_ref 0.020287
_reflns_number_gt 12324
_reflns_number_total 14320
_reflns_threshold_expression >4sigma(F)
_cod_data_source_file c5nj00368g2.cif
_cod_data_source_block ts793
_cod_depositor_comments
;
The following automatic conversions were performed:

'_symmetry_cell_setting' value 'Monoclinic' changed to 'monoclinic'
according to
/usr/data/users/saulius/crontab/automatic-downloads/rss-feeds/RSC/lib/dictionaries/cif_core.dic
dictionary named 'cif_core.dic' version 2.4.2 from 2011-04-26.

Automatic conversion script
Id: cif_fix_values 3271 2015-04-21 07:52:19Z andrius 
;
_cod_original_sg_symbol_Hall '-p 2yn'
_cod_original_sg_symbol_H-M 'p 1 21/n 1'
_cod_database_code 7054946

loop_
_symmetry_equiv_pos_as_xyz
'x, y, z'
'-x, -y, -z'
'-x+1/2, y+1/2, -z+1/2'
'x+1/2, -y+1/2, z+1/2'

loop_
_atom_site_label
_atom_site_fract_x
_atom_site_fract_y
_atom_site_fract_z
_atom_site_adp_type
_atom_site_occupancy
S(1) 0.02091(1) 0.390560(8) 0.147255(6) Uani 1.000000000
S(2) -0.49466(1) 0.520331(9) 0.160684(8) Uani 1.000000000
O(1) 0.07478(4) 0.49835(3) 0.10628(2) Uani 1.000000000
O(2) 0.05824(4) 0.27994(3) 0.10441(2) Uani 1.000000000
N(1) -0.32298(5) 0.21390(3) 0.21180(3) Uani 1.000000000
N(2) -0.25908(5) 0.58380(3) 0.06121(2) Uani 1.000000000
C(1) -0.19707(4) 0.40151(3) 0.14837(2) Uani 1.000000000
C(2) -0.29804(4) 0.50247(3) 0.12121(2) Uani 1.000000000
C(3) -0.26810(4) 0.29948(3) 0.18331(3) Uani 1.000000000
C(4) -0.44228(6) 0.48334(4) 0.28707(3) Uani 1.000000000
C(5) -0.34214(7) 0.69835(4) 0.04147(3) Uani 1.000000000
C(6) 0.11813(4) 0.38486(3) 0.26960(2) Uani 1.000000000
C(7) 0.09741(5) 0.48051(3) 0.32904(2) Uani 1.000000000
C(8) 0.17614(6) 0.47598(4) 0.42509(3) Uani 1.000000000
C(9) 0.27350(6) 0.37758(4) 0.46052(3) Uani 1.000000000
C(10) 0.29242(5) 0.28311(3) 0.40030(3) Uani 1.000000000
C(11) 0.21417(4) 0.28606(3) 0.30389(2) Uani 1.000000000
H(4A) -0.318(1) 0.517(1) 0.3127(7) Uani 1.000000000
H(4B) -0.454(1) 0.3909(8) 0.2976(7) Uani 1.000000000
H(4C) -0.533(1) 0.5300(9) 0.3208(6) Uani 1.000000000
H(5A) -0.371(1) 0.7355(8) 0.1035(6) Uani 1.000000000
H(5B) -0.457(2) 0.695(1) -0.0079(8) Uani 1.000000000
H(5C) -0.260(2) 0.7526(9) 0.013(1) Uani 1.000000000
H(7) 0.022(1) 0.5563(7) 0.3016(6) Uani 1.000000000
H(8) 0.160(1) 0.5478(8) 0.4708(6) Uani 1.000000000
H(9) 0.335(1) 0.3738(8) 0.5343(6) Uani 1.000000000
H(10) 0.368(1) 0.2083(7) 0.4282(6) Uani 1.000000000
H(11) 0.225(1) 0.2162(7) 0.2551(5) Uani 1.000000000
H(2N) -0.161(1) 0.5669(8) 0.0293(6) Uani 1.000000000

loop_
_atom_site_aniso_label
_atom_site_aniso_U_11
_atom_site_aniso_U_22
_atom_site_aniso_U_33
_atom_site_aniso_U_12
_atom_site_aniso_U_13
_atom_site_aniso_U_23
S(1) 0.01046(2) 0.02419(3) 0.01151(2) 0.00155(2) 0.00051(2) -0.00118(2)
S(2) 0.01254(3) 0.02233(4) 0.02471(4) 0.00207(3) 0.00434(3) -0.00112(3)
O(1) 0.01451(9) 0.0391(2) 0.0191(1) -0.00129(9) 0.00234(8) 0.0110(1)
O(2) 0.0183(1) 0.0392(2) 0.0212(1) 0.0072(1) -0.00150(9) -0.0143(1)
N(1) 0.0250(1) 0.0185(1) 0.0401(2) -0.0040(1) 0.0042(1) 0.0036(1)
N(2) 0.0210(1) 0.0250(1) 0.0173(1) 0.0060(1) 0.00599(9) 0.00574(9)
C(1) 0.01136(9) 0.0187(1) 0.0166(1) 0.00052(8) 0.00081(8) 0.00070(8)
C(2) 0.01279(9) 0.0186(1) 0.01394(9) 0.00126(8) 0.00115(8) -0.00011(8)
C(3) 0.0151(1) 0.0171(1) 0.0240(1) -0.00104(8) 0.0012(1) 0.00030(9)
C(4) 0.0243(2) 0.0273(2) 0.0244(1) -0.0050(1) 0.0118(1) -0.0025(1)
C(5) 0.0325(2) 0.0256(2) 0.0237(2) 0.0088(1) 0.0075(2) 0.0076(1)
C(6) 0.01297(9) 0.01441(9) 0.01287(8) 0.00106(7) 0.00037(7) -0.00064(7)
C(7) 0.0212(1) 0.0176(1) 0.0167(1) 0.00517(9) -0.0001(1) -0.00276(9)
C(8) 0.0288(2) 0.0243(1) 0.0160(1) 0.0040(1) 0.0001(1) -0.0058(1)
C(9) 0.0268(2) 0.0261(2) 0.0136(1) 0.0008(1) -0.0018(1) 0.0008(1)
C(10) 0.0234(1) 0.0184(1) 0.0187(1) 0.0023(1) -0.0024(1) 0.00396(9)
C(11) 0.0178(1) 0.0138(1) 0.0176(1) 0.00159(8) -0.00057(9) -0.00054(8)
H(4A) 0.051(6) 0.100(9) 0.050(6) -0.036(6) 0.008(5) 0.001(6)
H(4B) 0.077(7) 0.044(6) 0.063(6) -0.008(5) 0.026(6) 0.010(5)
H(4C) 0.054(6) 0.083(8) 0.050(6) 0.022(5) 0.022(5) -0.005(5)
H(5A) 0.118(9) 0.047(6) 0.039(5) 0.025(6) 0.013(6) -0.009(4)
H(5B) 0.11(1) 0.073(9) 0.085(8) 0.043(7) -0.058(7) -0.011(7)
H(5C) 0.11(1) 0.061(7) 0.14(1) 0.030(7) 0.08(1) 0.056(7)
H(7) 0.046(5) 0.037(5) 0.045(5) 0.019(4) -0.000(4) 0.003(4)
H(8) 0.065(6) 0.054(6) 0.039(5) 0.013(5) 0.003(5) -0.023(4)
H(9) 0.069(6) 0.057(6) 0.028(4) 0.000(5) -0.004(4) 0.007(4)
H(10) 0.066(6) 0.033(5) 0.049(5) 0.020(4) -0.008(5) 0.008(4)
H(11) 0.054(5) 0.031(5) 0.039(5) 0.011(4) 0.004(4) -0.012(4)
H(2N) 0.034(5) 0.047(6) 0.045(5) 0.011(4) 0.021(5) 0.011(4)

loop_
_citation_id
_citation_doi
_citation_year
1 10.1002/anie.201200745 2012

loop_
_geom_angle_atom_site_label_1
_geom_angle_atom_site_label_2
_geom_angle_atom_site_label_3
_geom_angle
_geom_angle_site_symmetry_1
_geom_angle_site_symmetry_2
_geom_angle_site_symmetry_3
_geom_angle_publ_flag
S(1) C(1) C(2) 125.12(3) 1_555 1_555 1_555 yes
S(1) C(1) C(3) 113.79(2) 1_555 1_555 1_555 yes
S(1) C(6) C(7) 118.85(2) 1_555 1_555 1_555 yes
S(1) C(6) C(11) 119.33(2) 1_555 1_555 1_555 yes
S(2) C(2) N(2) 116.21(3) 1_555 1_555 1_555 yes
S(2) C(2) C(1) 120.06(3) 1_555 1_555 1_555 yes
S(2) C(4) H(4A) 107.2(5) 1_555 1_555 1_555 yes
S(2) C(4) H(4B) 110.7(5) 1_555 1_555 1_555 yes
S(2) C(4) H(4C) 105.5(5) 1_555 1_555 1_555 yes
O(1) S(1) O(2) 117.87(2) 1_555 1_555 1_555 yes
O(1) S(1) C(1) 107.89(2) 1_555 1_555 1_555 yes
O(1) S(1) C(6) 108.22(2) 1_555 1_555 1_555 yes
O(2) S(1) O(1) 117.87(2) 1_555 1_555 1_555 yes
O(2) S(1) C(1) 110.03(2) 1_555 1_555 1_555 yes
O(2) S(1) C(6) 106.96(2) 1_555 1_555 1_555 yes
N(1) C(3) C(1) 178.30(4) 1_555 1_555 1_555 yes
N(2) C(2) S(2) 116.21(3) 1_555 1_555 1_555 yes
N(2) C(2) C(1) 123.58(3) 1_555 1_555 1_555 yes
N(2) C(5) H(5A) 111.1(5) 1_555 1_555 1_555 yes
N(2) C(5) H(5B) 113.7(6) 1_555 1_555 1_555 yes
N(2) C(5) H(5C) 108.1(6) 1_555 1_555 1_555 yes
C(1) S(1) O(1) 107.89(2) 1_555 1_555 1_555 yes
C(1) S(1) O(2) 110.03(2) 1_555 1_555 1_555 yes
C(1) S(1) C(6) 105.13(3) 1_555 1_555 1_555 yes
C(1) C(2) S(2) 120.06(3) 1_555 1_555 1_555 yes
C(1) C(2) N(2) 123.58(3) 1_555 1_555 1_555 yes
C(1) C(3) N(1) 178.30(4) 1_555 1_555 1_555 yes
C(2) S(2) C(4) 102.76(2) 1_555 1_555 1_555 yes
C(2) N(2) C(5) 126.33(3) 1_555 1_555 1_555 yes
C(2) N(2) H(2N) 116.7(5) 1_555 1_555 1_555 yes
C(2) C(1) S(1) 125.12(3) 1_555 1_555 1_555 yes
C(2) C(1) C(3) 121.04(3) 1_555 1_555 1_555 yes
C(3) C(1) S(1) 113.79(2) 1_555 1_555 1_555 yes
C(3) C(1) C(2) 121.04(3) 1_555 1_555 1_555 yes
C(4) S(2) C(2) 102.76(2) 1_555 1_555 1_555 yes
C(5) N(2) C(2) 126.33(3) 1_555 1_555 1_555 yes
C(5) N(2) H(2N) 116.9(5) 1_555 1_555 1_555 yes
C(6) S(1) O(1) 108.22(2) 1_555 1_555 1_555 yes
C(6) S(1) O(2) 106.96(2) 1_555 1_555 1_555 yes
C(6) S(1) C(1) 105.13(3) 1_555 1_555 1_555 yes
C(6) C(7) C(8) 118.51(3) 1_555 1_555 1_555 yes
C(6) C(7) H(7) 121.0(4) 1_555 1_555 1_555 yes
C(6) C(11) C(10) 118.90(3) 1_555 1_555 1_555 yes
C(6) C(11) H(11) 118.1(4) 1_555 1_555 1_555 yes
C(7) C(6) S(1) 118.85(2) 1_555 1_555 1_555 yes
C(7) C(6) C(11) 121.82(3) 1_555 1_555 1_555 yes
C(7) C(8) C(9) 120.34(3) 1_555 1_555 1_555 yes
C(7) C(8) H(8) 118.9(5) 1_555 1_555 1_555 yes
C(8) C(7) C(6) 118.51(3) 1_555 1_555 1_555 yes
C(8) C(7) H(7) 120.5(4) 1_555 1_555 1_555 yes
C(8) C(9) C(10) 120.32(3) 1_555 1_555 1_555 yes
C(8) C(9) H(9) 120.6(5) 1_555 1_555 1_555 yes
C(9) C(8) C(7) 120.34(3) 1_555 1_555 1_555 yes
C(9) C(8) H(8) 120.8(5) 1_555 1_555 1_555 yes
C(9) C(10) C(11) 120.10(3) 1_555 1_555 1_555 yes
C(9) C(10) H(10) 119.7(5) 1_555 1_555 1_555 yes
C(10) C(9) C(8) 120.32(3) 1_555 1_555 1_555 yes
C(10) C(9) H(9) 119.1(5) 1_555 1_555 1_555 yes
C(10) C(11) C(6) 118.90(3) 1_555 1_555 1_555 yes
C(10) C(11) H(11) 123.0(4) 1_555 1_555 1_555 yes
C(11) C(6) S(1) 119.33(2) 1_555 1_555 1_555 yes
C(11) C(6) C(7) 121.82(3) 1_555 1_555 1_555 yes
C(11) C(10) C(9) 120.10(3) 1_555 1_555 1_555 yes
C(11) C(10) H(10) 120.2(5) 1_555 1_555 1_555 yes
H(4A) C(4) S(2) 107.2(5) 1_555 1_555 1_555 yes
H(4A) C(4) H(4B) 114.2(8) 1_555 1_555 1_555 yes
H(4A) C(4) H(4C) 109.1(8) 1_555 1_555 1_555 yes
H(4B) C(4) S(2) 110.7(5) 1_555 1_555 1_555 yes
H(4B) C(4) H(4A) 114.2(8) 1_555 1_555 1_555 yes
H(4B) C(4) H(4C) 109.8(7) 1_555 1_555 1_555 yes
H(4C) C(4) S(2) 105.5(5) 1_555 1_555 1_555 yes
H(4C) C(4) H(4A) 109.1(8) 1_555 1_555 1_555 yes
H(4C) C(4) H(4B) 109.8(7) 1_555 1_555 1_555 yes
H(5A) C(5) N(2) 111.1(5) 1_555 1_555 1_555 yes
H(5A) C(5) H(5B) 106.6(8) 1_555 1_555 1_555 yes
H(5A) C(5) H(5C) 109.8(9) 1_555 1_555 1_555 yes
H(5B) C(5) N(2) 113.7(6) 1_555 1_555 1_555 yes
H(5B) C(5) H(5A) 106.6(8) 1_555 1_555 1_555 yes
H(5B) C(5) H(5C) 107.5(9) 1_555 1_555 1_555 yes
H(5C) C(5) N(2) 108.1(6) 1_555 1_555 1_555 yes
H(5C) C(5) H(5A) 109.8(9) 1_555 1_555 1_555 yes
H(5C) C(5) H(5B) 107.5(9) 1_555 1_555 1_555 yes
H(7) C(7) C(6) 121.0(4) 1_555 1_555 1_555 yes
H(7) C(7) C(8) 120.5(4) 1_555 1_555 1_555 yes
H(8) C(8) C(7) 118.9(5) 1_555 1_555 1_555 yes
H(8) C(8) C(9) 120.8(5) 1_555 1_555 1_555 yes
H(9) C(9) C(8) 120.6(5) 1_555 1_555 1_555 yes
H(9) C(9) C(10) 119.1(5) 1_555 1_555 1_555 yes
H(10) C(10) C(9) 119.7(5) 1_555 1_555 1_555 yes
H(10) C(10) C(11) 120.2(5) 1_555 1_555 1_555 yes
H(11) C(11) C(6) 118.1(4) 1_555 1_555 1_555 yes
H(11) C(11) C(10) 123.0(4) 1_555 1_555 1_555 yes
H(2N) N(2) C(2) 116.7(5) 1_555 1_555 1_555 yes
H(2N) N(2) C(5) 116.9(5) 1_555 1_555 1_555 yes

loop_
_geom_bond_atom_site_label_1
_geom_bond_atom_site_label_2
_geom_bond_distance
_geom_bond_site_symmetry_1
_geom_bond_site_symmetry_2
_geom_bond_publ_flag
S(1) O(1) 1.4449(3) 1_555 1_555 yes
S(1) O(2) 1.4420(3) 1_555 1_555 yes
S(1) C(1) 1.7357(3) 1_555 1_555 yes
S(1) C(6) 1.7664(3) 1_555 1_555 yes
S(2) C(2) 1.7555(3) 1_555 1_555 yes
S(2) C(4) 1.8092(5) 1_555 1_555 yes
N(1) C(3) 1.1610(5) 1_555 1_555 yes
N(2) C(2) 1.3222(5) 1_555 1_555 yes
N(2) C(5) 1.4579(5) 1_555 1_555 yes
N(2) H(2N) 0.979(7) 1_555 1_555 yes
C(1) C(2) 1.4089(4) 1_555 1_555 yes
C(1) C(3) 1.4096(5) 1_555 1_555 yes
C(4) H(4A) 1.058(9) 1_555 1_555 yes
C(4) H(4B) 1.062(9) 1_555 1_555 yes
C(4) H(4C) 1.068(8) 1_555 1_555 yes
C(5) H(5A) 1.033(8) 1_555 1_555 yes
C(5) H(5B) 1.05(1) 1_555 1_555 yes
C(5) H(5C) 1.02(1) 1_555 1_555 yes
C(6) C(7) 1.3957(4) 1_555 1_555 yes
C(6) C(11) 1.3909(4) 1_555 1_555 yes
C(7) C(8) 1.3921(5) 1_555 1_555 yes
C(7) H(7) 1.078(7) 1_555 1_555 yes
C(8) C(9) 1.3966(6) 1_555 1_555 yes
C(8) H(8) 1.059(7) 1_555 1_555 yes
C(9) C(10) 1.3892(6) 1_555 1_555 yes
C(9) H(9) 1.071(8) 1_555 1_555 yes
C(10) C(11) 1.3949(5) 1_555 1_555 yes
C(10) H(10) 1.069(8) 1_555 1_555 yes
C(11) H(11) 1.061(7) 1_555 1_555 yes

loop_
_geom_torsion_atom_site_label_1
_geom_torsion_atom_site_label_2
_geom_torsion_atom_site_label_3
_geom_torsion_atom_site_label_4
_geom_torsion
_geom_torsion_site_symmetry_1
_geom_torsion_site_symmetry_2
_geom_torsion_site_symmetry_3
_geom_torsion_site_symmetry_4
_geom_torsion_publ_flag
S(1) C(1) C(2) S(2) -159.54(2) 1_555 1_555 1_555 1_555 yes
S(1) C(1) C(2) N(2) 25.02(5) 1_555 1_555 1_555 1_555 yes
S(1) C(6) C(7) C(8) -179.23(3) 1_555 1_555 1_555 1_555 yes
S(1) C(6) C(7) H(7) 0.9(5) 1_555 1_555 1_555 1_555 yes
S(1) C(6) C(11) C(10) 179.11(3) 1_555 1_555 1_555 1_555 yes
S(1) C(6) C(11) H(11) -0.7(5) 1_555 1_555 1_555 1_555 yes
S(2) C(2) N(2) C(5) 14.47(5) 1_555 1_555 1_555 1_555 yes
S(2) C(2) N(2) H(2N) -168.6(6) 1_555 1_555 1_555 1_555 yes
S(2) C(2) C(1) S(1) -159.54(2) 1_555 1_555 1_555 1_555 yes
S(2) C(2) C(1) C(3) 17.92(4) 1_555 1_555 1_555 1_555 yes
O(1) S(1) C(1) C(2) -4.79(3) 1_555 1_555 1_555 1_555 yes
O(1) S(1) C(1) C(3) 177.59(3) 1_555 1_555 1_555 1_555 yes
O(1) S(1) C(6) C(7) 53.90(3) 1_555 1_555 1_555 1_555 yes
O(1) S(1) C(6) C(11) -125.56(3) 1_555 1_555 1_555 1_555 yes
O(2) S(1) C(1) C(2) -134.62(3) 1_555 1_555 1_555 1_555 yes
O(2) S(1) C(1) C(3) 47.75(3) 1_555 1_555 1_555 1_555 yes
O(2) S(1) C(6) C(7) -178.16(3) 1_555 1_555 1_555 1_555 yes
O(2) S(1) C(6) C(11) 2.39(3) 1_555 1_555 1_555 1_555 yes
N(2) C(2) S(2) C(4) -138.50(3) 1_555 1_555 1_555 1_555 yes
N(2) C(2) C(1) S(1) 25.02(5) 1_555 1_555 1_555 1_555 yes
N(2) C(2) C(1) C(3) -157.52(3) 1_555 1_555 1_555 1_555 yes
C(1) S(1) C(6) C(7) -61.20(3) 1_555 1_555 1_555 1_555 yes
C(1) S(1) C(6) C(11) 119.35(3) 1_555 1_555 1_555 1_555 yes
C(1) C(2) S(2) C(4) 45.74(3) 1_555 1_555 1_555 1_555 yes
C(1) C(2) N(2) C(5) -169.93(4) 1_555 1_555 1_555 1_555 yes
C(1) C(2) N(2) H(2N) 7.0(6) 1_555 1_555 1_555 1_555 yes
C(2) S(2) C(4) H(4A) 37.6(6) 1_555 1_555 1_555 1_555 yes
C(2) S(2) C(4) H(4B) -87.5(5) 1_555 1_555 1_555 1_555 yes
C(2) S(2) C(4) H(4C) 153.7(6) 1_555 1_555 1_555 1_555 yes
C(2) N(2) C(5) H(5A) 39.0(7) 1_555 1_555 1_555 1_555 yes
C(2) N(2) C(5) H(5B) -81.3(8) 1_555 1_555 1_555 1_555 yes
C(2) N(2) C(5) H(5C) 159.4(9) 1_555 1_555 1_555 1_555 yes
C(2) C(1) S(1) O(1) -4.79(3) 1_555 1_555 1_555 1_555 yes
C(2) C(1) S(1) O(2) -134.62(3) 1_555 1_555 1_555 1_555 yes
C(2) C(1) S(1) C(6) 110.53(3) 1_555 1_555 1_555 1_555 yes
C(3) C(1) S(1) O(1) 177.59(3) 1_555 1_555 1_555 1_555 yes
C(3) C(1) S(1) O(2) 47.75(3) 1_555 1_555 1_555 1_555 yes
C(3) C(1) S(1) C(6) -67.09(3) 1_555 1_555 1_555 1_555 yes
C(3) C(1) C(2) S(2) 17.92(4) 1_555 1_555 1_555 1_555 yes
C(3) C(1) C(2) N(2) -157.52(3) 1_555 1_555 1_555 1_555 yes
C(4) S(2) C(2) N(2) -138.50(3) 1_555 1_555 1_555 1_555 yes
C(4) S(2) C(2) C(1) 45.74(3) 1_555 1_555 1_555 1_555 yes
C(5) N(2) C(2) S(2) 14.47(5) 1_555 1_555 1_555 1_555 yes
C(5) N(2) C(2) C(1) -169.93(4) 1_555 1_555 1_555 1_555 yes
C(6) S(1) C(1) C(2) 110.53(3) 1_555 1_555 1_555 1_555 yes
C(6) S(1) C(1) C(3) -67.09(3) 1_555 1_555 1_555 1_555 yes
C(6) C(7) C(8) C(9) 0.00(6) 1_555 1_555 1_555 1_555 yes
C(6) C(7) C(8) H(8) -179.2(6) 1_555 1_555 1_555 1_555 yes
C(6) C(11) C(10) C(9) 0.20(6) 1_555 1_555 1_555 1_555 yes
C(6) C(11) C(10) H(10) -179.6(6) 1_555 1_555 1_555 1_555 yes
C(7) C(6) S(1) O(1) 53.90(3) 1_555 1_555 1_555 1_555 yes
C(7) C(6) S(1) O(2) -178.16(3) 1_555 1_555 1_555 1_555 yes
C(7) C(6) S(1) C(1) -61.20(3) 1_555 1_555 1_555 1_555 yes
C(7) C(6) C(11) C(10) -0.32(5) 1_555 1_555 1_555 1_555 yes
C(7) C(6) C(11) H(11) 180.0(5) 1_555 1_555 1_555 1_555 yes
C(7) C(8) C(9) C(10) -0.15(8) 1_555 1_555 1_555 1_555 yes
C(7) C(8) C(9) H(9) 180.0(5) 1_555 1_555 1_555 1_555 yes
C(8) C(7) C(6) S(1) -179.23(3) 1_555 1_555 1_555 1_555 yes
C(8) C(7) C(6) C(11) 0.21(6) 1_555 1_555 1_555 1_555 yes
C(8) C(9) C(10) C(11) 0.00(7) 1_555 1_555 1_555 1_555 yes
C(8) C(9) C(10) H(10) 180.0(6) 1_555 1_555 1_555 1_555 yes
C(9) C(8) C(7) C(6) 0.00(6) 1_555 1_555 1_555 1_555 yes
C(9) C(8) C(7) H(7) 180.0(5) 1_555 1_555 1_555 1_555 yes
C(9) C(10) C(11) C(6) 0.20(6) 1_555 1_555 1_555 1_555 yes
C(9) C(10) C(11) H(11) -180.0(5) 1_555 1_555 1_555 1_555 yes
C(10) C(9) C(8) C(7) -0.15(8) 1_555 1_555 1_555 1_555 yes
C(10) C(9) C(8) H(8) 179.1(6) 1_555 1_555 1_555 1_555 yes
C(10) C(11) C(6) S(1) 179.11(3) 1_555 1_555 1_555 1_555 yes
C(10) C(11) C(6) C(7) -0.32(5) 1_555 1_555 1_555 1_555 yes
C(11) C(6) S(1) O(1) -125.56(3) 1_555 1_555 1_555 1_555 yes
C(11) C(6) S(1) O(2) 2.39(3) 1_555 1_555 1_555 1_555 yes
C(11) C(6) S(1) C(1) 119.35(3) 1_555 1_555 1_555 1_555 yes
C(11) C(6) C(7) C(8) 0.21(6) 1_555 1_555 1_555 1_555 yes
C(11) C(6) C(7) H(7) -179.6(5) 1_555 1_555 1_555 1_555 yes
C(11) C(10) C(9) C(8) 0.00(7) 1_555 1_555 1_555 1_555 yes
C(11) C(10) C(9) H(9) -180.0(5) 1_555 1_555 1_555 1_555 yes
H(4A) C(4) S(2) C(2) 37.6(6) 1_555 1_555 1_555 1_555 yes
H(4B) C(4) S(2) C(2) -87.5(5) 1_555 1_555 1_555 1_555 yes
H(4C) C(4) S(2) C(2) 153.7(6) 1_555 1_555 1_555 1_555 yes
H(5A) C(5) N(2) C(2) 39.0(7) 1_555 1_555 1_555 1_555 yes
H(5A) C(5) N(2) H(2N) -137.9(9) 1_555 1_555 1_555 1_555 yes
H(5B) C(5) N(2) C(2) -81.3(8) 1_555 1_555 1_555 1_555 yes
H(5B) C(5) N(2) H(2N) 102.(1) 1_555 1_555 1_555 1_555 yes
H(5C) C(5) N(2) C(2) 159.4(9) 1_555 1_555 1_555 1_555 yes
H(5C) C(5) N(2) H(2N) -17.(1) 1_555 1_555 1_555 1_555 yes
H(7) C(7) C(6) S(1) 0.9(5) 1_555 1_555 1_555 1_555 yes
H(7) C(7) C(6) C(11) -179.6(5) 1_555 1_555 1_555 1_555 yes
H(7) C(7) C(8) C(9) 180.0(5) 1_555 1_555 1_555 1_555 yes
H(7) C(7) C(8) H(8) 0.6(8) 1_555 1_555 1_555 1_555 yes
H(8) C(8) C(7) C(6) -179.2(6) 1_555 1_555 1_555 1_555 yes
H(8) C(8) C(7) H(7) 0.6(8) 1_555 1_555 1_555 1_555 yes
H(8) C(8) C(9) C(10) 179.1(6) 1_555 1_555 1_555 1_555 yes
H(8) C(8) C(9) H(9) -0.9(8) 1_555 1_555 1_555 1_555 yes
H(9) C(9) C(8) C(7) 180.0(5) 1_555 1_555 1_555 1_555 yes
H(9) C(9) C(8) H(8) -0.9(8) 1_555 1_555 1_555 1_555 yes
H(9) C(9) C(10) C(11) -180.0(5) 1_555 1_555 1_555 1_555 yes
H(9) C(9) C(10) H(10) -0.0(8) 1_555 1_555 1_555 1_555 yes
H(10) C(10) C(9) C(8) 180.0(6) 1_555 1_555 1_555 1_555 yes
H(10) C(10) C(9) H(9) -0.0(8) 1_555 1_555 1_555 1_555 yes
H(10) C(10) C(11) C(6) -179.6(6) 1_555 1_555 1_555 1_555 yes
H(10) C(10) C(11) H(11) 0.0(8) 1_555 1_555 1_555 1_555 yes
H(11) C(11) C(6) S(1) -0.7(5) 1_555 1_555 1_555 1_555 yes
H(11) C(11) C(6) C(7) 180.0(5) 1_555 1_555 1_555 1_555 yes
H(11) C(11) C(10) C(9) -180.0(5) 1_555 1_555 1_555 1_555 yes
H(11) C(11) C(10) H(10) 0.0(8) 1_555 1_555 1_555 1_555 yes
H(2N) N(2) C(2) S(2) -168.6(6) 1_555 1_555 1_555 1_555 yes
H(2N) N(2) C(2) C(1) 7.0(6) 1_555 1_555 1_555 1_555 yes
H(2N) N(2) C(5) H(5A) -137.9(9) 1_555 1_555 1_555 1_555 yes
H(2N) N(2) C(5) H(5B) 102.(1) 1_555 1_555 1_555 1_555 yes
H(2N) N(2) C(5) H(5C) -17.(1) 1_555 1_555 1_555 1_555 yes

loop_
_exptl_oxdiff_crystal_face_x
_exptl_oxdiff_crystal_face_y
_exptl_oxdiff_crystal_face_z
-1 0 -1
0.1679 -1.0016 -0.0003
-0.9950 -0.0636 -0.0832
0.0388 1 0
1 0.1387 1.0016
0.0003 0.9950 0.0636
0.0832 -0.0388 0
1 -1 0.1314
0.0005 0.9970 -1.0055
-0.0772 0.0073 -0.0232
-1 1 0
0.1698 -0.9997 1.0039
0.0007 -0.0838 -0.0117
0.0711 1 -1
0 0.1641 0.9997
-1.0039 -0.0007 0.0838
0.0117 -0.0711 1
1 -1 0.1399
1.0015 0.9938 -1.0110
-0.0421 0.0584 -0.0897
-1 -1 1
0.2154 -1.0015 -0.9938
1.0110 0.0421 -0.0584
0.0897 -1 0
1 0.1750 -1.0002
0.0068 1.0061 -0.0066
-0.0190 0.0942 1
0 -1 0.1687
1.0002 -0.0068 -1.0061
0.0066 0.0190 -0.0942
0 -1 1
0.1032 -0.0005 -0.9970
1.0055 0.0772 -0.0073
0.0232 0 2
1 0.1691 0.0032
2.0047 0.9908 -0.0688
0.1109 0.0368 -1
1 2 0.1597
-0.9982 1.0109 2.0018
-0.0267 0.0525 0.1265
0 0 1
0.0913 0.0007 0.0035
1.0006 0.0285 0.0321
0.0277 0 0
-1 0.1106 -0.0007
-0.0035 -1.0006 -0.0285
-0.0321 -0.0277 0
-1 -1 0.1738
-0.0020 -1.0041 -0.9957
0.0201 -0.0715 -0.0322
